data_7028469
loop_
_publ_author_name
'Li, Mei-Jin'
'Lan, Tao-Yu'
'Cao, Xiu-Hui'
'Yang, Huang-Hao'
'Shi, Yupeng'
'Yi, Changqing'
'Chen, Guo-Nan'

_publ_section_title
;
 Synthesis, characterization, DNA binding, cleavage activity and
 cytotoxicity of copper(ii) complexes.
;
_journal_issue 7
_journal_name_full 'Dalton transactions (Cambridge, England : 2003)'
_journal_page_first 2789
_journal_page_last 2798
_journal_paper_doi 10.1039/c3dt52978a
_journal_volume 43
_journal_year 2014
_chemical_formula_moiety '     C24 H21 Cl Cu N5 O7, N O3, H2O '
_chemical_formula_sum 'C24 H23 Cl Cu N6 O11'
_chemical_formula_weight 670.47
_chemical_name_systematic
;
 ?
;
_space_group_IT_number 2
_space_group_name_Hall '-P 1'
_symmetry_cell_setting triclinic
_symmetry_space_group_name_Hall '-P 1'
_symmetry_space_group_name_H-M 'P -1'
_atom_sites_solution_hydrogens geom
_atom_sites_solution_primary direct
_atom_sites_solution_secondary difmap
_audit_creation_method SHELXL-97
_cell_angle_alpha 91.295(6)
_cell_angle_beta 96.015(6)
_cell_angle_gamma 102.204(6)
_cell_formula_units_Z 2
_cell_length_a 8.495(2)
_cell_length_b 9.358(3)
_cell_length_c 17.422(5)
_cell_measurement_reflns_used 1779
_cell_measurement_temperature 173(2)
_cell_measurement_theta_max 23.36
_cell_measurement_theta_min 2.23
_cell_volume 1344.8(7)
_computing_cell_refinement 'Bruker SMART'
_computing_data_collection 'Bruker SMART'
_computing_data_reduction 'Bruker SAINT'
_computing_molecular_graphics 'Bruker SHELXTL'
_computing_publication_material 'Bruker SHELXTL'
_computing_structure_refinement 'SHELXL-97 (Sheldrick, 1997)'
_computing_structure_solution 'SHELXS-97 (Sheldrick, 1990)'
_diffrn_ambient_temperature 173(2)
_diffrn_measured_fraction_theta_full 0.979
_diffrn_measured_fraction_theta_max 0.979
_diffrn_measurement_device_type 'Bruker CCD'
_diffrn_measurement_method 'omega scan'
_diffrn_radiation_monochromator graphite
_diffrn_radiation_source 'fine-focus sealed tube'
_diffrn_radiation_type MoK\a
_diffrn_radiation_wavelength 0.71073
_diffrn_reflns_av_R_equivalents 0.0643
_diffrn_reflns_av_unetI/netI 0.0954
_diffrn_reflns_limit_h_max 9
_diffrn_reflns_limit_h_min -10
_diffrn_reflns_limit_k_max 11
_diffrn_reflns_limit_k_min -10
_diffrn_reflns_limit_l_max 13
_diffrn_reflns_limit_l_min -21
_diffrn_reflns_number 7313
_diffrn_reflns_theta_full 25.68
_diffrn_reflns_theta_max 25.68
_diffrn_reflns_theta_min 1.18
_exptl_absorpt_coefficient_mu 0.985
_exptl_absorpt_correction_T_max 0.9254
_exptl_absorpt_correction_T_min 0.8427
_exptl_absorpt_correction_type multi-scan
_exptl_absorpt_process_details sadabs
_exptl_crystal_colour blue
_exptl_crystal_density_diffrn 1.656
_exptl_crystal_density_method 'not measured'
_exptl_crystal_description plate
_exptl_crystal_F_000 686
_exptl_crystal_size_max 0.18
_exptl_crystal_size_mid 0.14
_exptl_crystal_size_min 0.08
_refine_diff_density_max 0.825
_refine_diff_density_min -0.542
_refine_diff_density_rms 0.120
_refine_ls_extinction_method none
_refine_ls_goodness_of_fit_ref 1.041
_refine_ls_hydrogen_treatment constr
_refine_ls_matrix_type full
_refine_ls_number_parameters 396
_refine_ls_number_reflns 5014
_refine_ls_number_restraints 12
_refine_ls_restrained_S_all 1.040
_refine_ls_R_factor_all 0.0979
_refine_ls_R_factor_gt 0.0764
_refine_ls_shift/su_max 0.000
_refine_ls_shift/su_mean 0.000
_refine_ls_structure_factor_coef Fsqd
_refine_ls_weighting_details 'calc w=1/[\s^2^(Fo^2^)+(0.0800P)^2^+2.0000P] where P=(Fo^2^+2Fc^2^)/3'
_refine_ls_weighting_scheme calc
_refine_ls_wR_factor_gt 0.1742
_refine_ls_wR_factor_ref 0.1874
_reflns_number_gt 3917
_reflns_number_total 5014
_reflns_threshold_expression >2sigma(I)
_cod_data_source_file c3dt52978a.txt
_cod_data_source_block CuacacCl-R3
_cod_depositor_comments
;
The following automatic conversions were performed:

'_symmetry_cell_setting' value 'Triclinic' changed to 'triclinic'
according to
/usr/data/users/saulius/automatic-downloads/current/RSC/lib/dictionaries/cif_core.dic
dictionary named 'cif_core.dic' version 2.4.2 from 2011-04-26.

Automatic conversion script
Id: cif_fix_values 2281 2013-09-26 08:29:07Z andrius 
;
_cod_database_code 7028469

loop_
_symmetry_equiv_pos_as_xyz
'x, y, z'
'-x, -y, -z'

loop_
_atom_site_label
_atom_site_type_symbol
_atom_site_fract_x
_atom_site_fract_y
_atom_site_fract_z
_atom_site_U_iso_or_equiv
_atom_site_adp_type
_atom_site_occupancy
_atom_site_symmetry_multiplicity
_atom_site_calc_flag
_atom_site_refinement_flags
_atom_site_disorder_assembly
_atom_site_disorder_group
Cu1 Cu 0.43057(8) 0.65533(8) 0.19543(4) 0.0249(2) Uani 1 1 d . . .
Cl1 Cl 0.1967(2) 0.8998(2) -0.02379(11) 0.0599(6) Uani 1 1 d . . .
O1 O 0.2519(5) 0.7499(5) 0.1817(2) 0.0336(10) Uani 1 1 d . . .
O2 O 0.4887(5) 0.6934(5) 0.0939(2) 0.0340(10) Uani 1 1 d . . .
O3 O 0.5977(5) 0.8705(4) 0.2542(2) 0.0348(10) Uani 1 1 d . . .
H3 H 0.6643 0.8299 0.2796 0.052 Uiso 1 1 calc R . .
O4 O 0.5386(4) 0.2472(4) 0.4833(2) 0.0248(11) Uani 0.89(5) 1 d PU A 1
N3' N 0.5386(4) 0.2472(4) 0.4833(2) 0.0248(11) Uani 0.11(5) 1 d P A 2
O5 O 0.9241(6) 0.7792(7) 0.3248(3) 0.0681(17) Uani 1 1 d . . .
O6 O 0.7246(6) 0.7698(7) 0.3919(3) 0.0737(19) Uani 1 1 d . . .
O7 O 0.9350(5) 0.6998(5) 0.4389(3) 0.0480(12) Uani 1 1 d . . .
O8 O 0.2299(6) 0.3790(5) 0.1446(3) 0.0468(12) Uani 1 1 d . . .
O9 O 0.3483(5) 0.2132(5) 0.1941(3) 0.0451(12) Uani 1 1 d . . .
O10 O 0.1231(5) 0.2424(5) 0.2316(3) 0.0413(11) Uani 1 1 d . . .
N1 N 0.3587(5) 0.5708(5) 0.2943(3) 0.0226(10) Uani 1 1 d . A .
N2 N 0.6069(5) 0.5437(5) 0.2194(3) 0.0227(10) Uani 1 1 d . . .
N3 N 0.7499(5) 0.2183(5) 0.4211(3) 0.0233(13) Uani 0.89(5) 1 d PU A 1
O4' O 0.7499(5) 0.2183(5) 0.4211(3) 0.0233(13) Uani 0.11(5) 1 d P A 2
N4 N 0.7827(5) -0.0729(5) 0.6608(3) 0.0271(11) Uani 1 1 d . . .
H4 H 0.8117 -0.1232 0.6999 0.033 Uiso 1 1 calc R . .
N5 N 0.8624(6) 0.7502(5) 0.3849(3) 0.0328(12) Uani 1 1 d . . .
N6 N 0.2353(6) 0.2774(5) 0.1885(3) 0.0310(11) Uani 1 1 d . . .
O1W O 0.0000 0.5000 0.0000 0.136(5) Uani 1 2 d S B 1
O2W O -0.1367(16) 0.5560(15) 0.0140(7) 0.074(4) Uani 0.50 1 d P C 2
C1 C 0.2063(7) 0.8104(6) 0.1212(4) 0.0328(14) Uani 1 1 d . . .
C2 C 0.2823(7) 0.8166(7) 0.0547(4) 0.0349(15) Uani 1 1 d . . .
C3 C 0.4163(8) 0.7563(7) 0.0412(3) 0.0355(15) Uani 1 1 d . . .
C4 C 0.0599(7) 0.8749(7) 0.1272(4) 0.0412(16) Uani 1 1 d . . .
H4A H 0.0237 0.8586 0.1785 0.062 Uiso 1 1 calc R . .
H4B H -0.0273 0.8279 0.0876 0.062 Uiso 1 1 calc R . .
H4C H 0.0880 0.9803 0.1194 0.062 Uiso 1 1 calc R . .
C5 C 0.4833(9) 0.7624(9) -0.0340(4) 0.0521(19) Uani 1 1 d . . .
H5A H 0.5757 0.7146 -0.0308 0.078 Uiso 1 1 calc R . .
H5B H 0.5191 0.8648 -0.0467 0.078 Uiso 1 1 calc R . .
H5C H 0.3995 0.7120 -0.0742 0.078 Uiso 1 1 calc R . .
C6 C 0.2301(6) 0.5847(6) 0.3283(3) 0.0241(12) Uani 1 1 d . . .
H6A H 0.1606 0.6433 0.3058 0.029 Uiso 1 1 calc R . .
C7 C 0.1943(7) 0.5155(6) 0.3961(3) 0.0291(13) Uani 1 1 d . . .
H7A H 0.1003 0.5267 0.4187 0.035 Uiso 1 1 calc R . .
C8 C 0.2931(6) 0.4312(6) 0.4309(3) 0.0243(12) Uani 1 1 d . . .
H8A H 0.2701 0.3850 0.4776 0.029 Uiso 1 1 calc R . .
C9 C 0.4285(6) 0.4159(6) 0.3949(3) 0.0215(11) Uani 1 1 d . A .
C10 C 0.5410(6) 0.3307(6) 0.4192(3) 0.0234(12) Uani 1 1 d . . .
C11 C 0.6703(6) 0.3122(6) 0.3815(3) 0.0232(12) Uani 1 1 d . A .
C12 C 0.7025(6) 0.3852(6) 0.3120(3) 0.0209(11) Uani 1 1 d . . .
C13 C 0.8301(6) 0.3782(6) 0.2681(3) 0.0265(12) Uani 1 1 d . A .
H13A H 0.9078 0.3224 0.2844 0.032 Uiso 1 1 calc R . .
C14 C 0.8415(7) 0.4521(6) 0.2019(3) 0.0291(13) Uani 1 1 d . . .
H14A H 0.9270 0.4474 0.1716 0.035 Uiso 1 1 calc R A .
C15 C 0.7282(6) 0.5345(6) 0.1786(3) 0.0272(13) Uani 1 1 d . A .
H15A H 0.7378 0.5856 0.1323 0.033 Uiso 1 1 calc R . .
C16 C 0.5928(6) 0.4720(6) 0.2855(3) 0.0212(11) Uani 1 1 d . A .
C17 C 0.4575(6) 0.4859(5) 0.3263(3) 0.0200(11) Uani 1 1 d . . .
C18 C 0.6683(7) 0.1834(6) 0.4797(3) 0.0252(12) Uani 1 1 d . . .
C19 C 0.7020(6) 0.0898(5) 0.5428(3) 0.0204(11) Uani 1 1 d . A .
C20 C 0.6247(7) 0.0849(6) 0.6088(3) 0.0274(13) Uani 1 1 d . . .
H20A H 0.5427 0.1387 0.6132 0.033 Uiso 1 1 calc R A .
C21 C 0.6673(6) 0.0017(6) 0.6680(3) 0.0266(12) Uani 1 1 d . A .
H21A H 0.6150 -0.0027 0.7138 0.032 Uiso 1 1 calc R . .
C22 C 0.8555(6) -0.0746(6) 0.5976(3) 0.0262(13) Uani 1 1 d . A .
H22A H 0.9347 -0.1321 0.5948 0.031 Uiso 1 1 calc R . .
C23 C 0.8182(6) 0.0054(6) 0.5360(3) 0.0274(13) Uani 1 1 d . . .
H23A H 0.8695 0.0037 0.4901 0.033 Uiso 1 1 calc R A .
C24 C 0.6813(9) 0.9784(7) 0.2093(5) 0.053(2) Uani 1 1 d . . .
H24A H 0.7625 1.0488 0.2430 0.080 Uiso 1 1 calc R . .
H24B H 0.6042 1.0294 0.1819 0.080 Uiso 1 1 calc R . .
H24C H 0.7351 0.9320 0.1717 0.080 Uiso 1 1 calc R . .

loop_
_atom_site_aniso_label
_atom_site_aniso_U_11
_atom_site_aniso_U_22
_atom_site_aniso_U_33
_atom_site_aniso_U_23
_atom_site_aniso_U_13
_atom_site_aniso_U_12
Cu1 0.0263(4) 0.0278(4) 0.0247(4) 0.0102(3) 0.0043(3) 0.0131(3)
Cl1 0.0592(12) 0.0729(14) 0.0509(11) 0.0365(10) -0.0039(9) 0.0228(10)
O1 0.033(2) 0.044(3) 0.032(2) 0.012(2) 0.0057(18) 0.025(2)
O2 0.037(2) 0.041(3) 0.029(2) 0.0176(19) 0.0042(19) 0.0161(19)
O3 0.032(2) 0.034(2) 0.039(2) 0.009(2) 0.0020(19) 0.0086(18)
O4 0.025(2) 0.023(2) 0.030(2) 0.0074(17) 0.0050(17) 0.0107(16)
N3' 0.025(2) 0.023(2) 0.030(2) 0.0074(17) 0.0050(17) 0.0107(16)
O5 0.058(3) 0.093(4) 0.045(3) 0.022(3) 0.007(3) -0.006(3)
O6 0.048(3) 0.135(5) 0.052(3) -0.022(3) -0.010(3) 0.062(3)
O7 0.041(3) 0.056(3) 0.056(3) 0.022(3) 0.013(2) 0.023(2)
O8 0.066(3) 0.039(3) 0.036(3) 0.023(2) 0.008(2) 0.010(2)
O9 0.040(3) 0.054(3) 0.050(3) 0.016(2) 0.017(2) 0.022(2)
O10 0.040(2) 0.049(3) 0.046(3) 0.024(2) 0.023(2) 0.025(2)
N1 0.023(2) 0.020(2) 0.025(2) 0.0009(19) 0.0008(19) 0.0070(19)
N2 0.021(2) 0.025(2) 0.024(2) 0.006(2) 0.0050(19) 0.0076(19)
N3 0.022(2) 0.020(2) 0.029(3) 0.0061(19) 0.0009(19) 0.0060(18)
O4' 0.022(2) 0.020(2) 0.029(3) 0.0061(19) 0.0009(19) 0.0060(18)
N4 0.030(3) 0.024(3) 0.032(3) 0.017(2) 0.008(2) 0.010(2)
N5 0.029(3) 0.030(3) 0.038(3) -0.001(2) -0.001(2) 0.006(2)
N6 0.040(3) 0.023(3) 0.029(3) 0.004(2) 0.002(2) 0.007(2)
O1W 0.165(13) 0.110(10) 0.111(10) 0.002(8) -0.006(10) -0.008(10)
O2W 0.086(9) 0.097(10) 0.051(7) 0.005(7) 0.011(7) 0.042(8)
C1 0.028(3) 0.030(3) 0.037(4) 0.006(3) -0.007(3) 0.003(3)
C2 0.035(3) 0.036(4) 0.033(3) 0.015(3) -0.004(3) 0.010(3)
C3 0.042(4) 0.035(4) 0.024(3) 0.008(3) 0.002(3) -0.002(3)
C4 0.037(4) 0.036(4) 0.053(4) 0.013(3) -0.005(3) 0.017(3)
C5 0.058(5) 0.067(5) 0.029(4) 0.013(4) 0.005(3) 0.007(4)
C6 0.022(3) 0.019(3) 0.031(3) 0.002(2) 0.004(2) 0.005(2)
C7 0.021(3) 0.030(3) 0.037(3) -0.007(3) 0.007(2) 0.005(2)
C8 0.022(3) 0.025(3) 0.025(3) 0.003(2) 0.005(2) 0.003(2)
C9 0.024(3) 0.019(3) 0.023(3) 0.005(2) 0.004(2) 0.007(2)
C10 0.025(3) 0.028(3) 0.019(3) 0.009(2) 0.002(2) 0.009(2)
C11 0.023(3) 0.021(3) 0.026(3) 0.006(2) 0.002(2) 0.005(2)
C12 0.019(3) 0.017(3) 0.025(3) 0.002(2) 0.002(2) 0.003(2)
C13 0.023(3) 0.027(3) 0.032(3) 0.005(3) 0.002(2) 0.010(2)
C14 0.021(3) 0.036(3) 0.033(3) 0.004(3) 0.011(2) 0.010(2)
C15 0.023(3) 0.031(3) 0.028(3) 0.005(3) 0.005(2) 0.005(2)
C16 0.020(3) 0.022(3) 0.021(3) 0.003(2) 0.001(2) 0.002(2)
C17 0.016(2) 0.019(3) 0.026(3) 0.002(2) 0.002(2) 0.005(2)
C18 0.027(3) 0.020(3) 0.030(3) 0.005(2) 0.001(2) 0.008(2)
C19 0.020(3) 0.017(3) 0.024(3) 0.001(2) 0.002(2) 0.003(2)
C20 0.024(3) 0.028(3) 0.035(3) 0.009(3) 0.009(2) 0.013(2)
C21 0.027(3) 0.029(3) 0.026(3) 0.002(2) 0.010(2) 0.007(2)
C22 0.022(3) 0.023(3) 0.038(3) 0.012(3) 0.011(2) 0.009(2)
C23 0.020(3) 0.031(3) 0.033(3) 0.012(3) 0.011(2) 0.004(2)
C24 0.058(5) 0.032(4) 0.070(5) 0.010(4) 0.011(4) 0.007(3)

loop_
_atom_type_symbol
_atom_type_description
_atom_type_scat_dispersion_real
_atom_type_scat_dispersion_imag
_atom_type_scat_source
C C 0.0033 0.0016 'International Tables Vol C Tables 4.2.6.8 and 6.1.1.4'
H H 0.0000 0.0000 'International Tables Vol C Tables 4.2.6.8 and 6.1.1.4'
Cl Cl 0.1484 0.1585 'International Tables Vol C Tables 4.2.6.8 and 6.1.1.4'
Cu Cu 0.3201 1.2651 'International Tables Vol C Tables 4.2.6.8 and 6.1.1.4'
N N 0.0061 0.0033 'International Tables Vol C Tables 4.2.6.8 and 6.1.1.4'
O O 0.0106 0.0060 'International Tables Vol C Tables 4.2.6.8 and 6.1.1.4'

loop_
_geom_angle_atom_site_label_1
_geom_angle_atom_site_label_2
_geom_angle_atom_site_label_3
_geom_angle
O2 Cu1 O1 93.47(17)
O2 Cu1 N1 167.90(18)
O1 Cu1 N1 91.56(17)
O2 Cu1 N2 92.47(17)
O1 Cu1 N2 173.63(18)
N1 Cu1 N2 82.17(17)
O2 Cu1 O3 95.48(17)
O1 Cu1 O3 90.64(17)
N1 Cu1 O3 95.45(16)
N2 Cu1 O3 91.09(16)
C1 O1 Cu1 126.4(4)
C3 O2 Cu1 127.5(4)
C24 O3 Cu1 120.6(4)
C24 O3 H3 109.5
Cu1 O3 H3 96.6
C18 O4 C10 103.5(4)
C6 N1 C17 119.1(5)
C6 N1 Cu1 128.6(4)
C17 N1 Cu1 112.3(3)
C15 N2 C16 119.5(5)
C15 N2 Cu1 127.8(4)
C16 N2 Cu1 112.6(3)
C18 N3 C11 104.4(4)
C22 N4 C21 122.9(5)
C22 N4 H4 118.6
C21 N4 H4 118.6
O7 N5 O5 120.8(5)
O7 N5 O6 118.6(6)
O5 N5 O6 120.6(6)
O9 N6 O8 122.7(5)
O9 N6 O10 118.9(5)
O8 N6 O10 118.4(5)
O1 C1 C2 123.7(5)
O1 C1 C4 114.4(6)
C2 C1 C4 121.9(5)
C1 C2 C3 127.1(5)
C1 C2 Cl1 116.7(5)
C3 C2 Cl1 116.1(5)
O2 C3 C2 121.7(6)
O2 C3 C5 115.5(6)
C2 C3 C5 122.8(6)
C1 C4 H4A 109.5
C1 C4 H4B 109.5
H4A C4 H4B 109.5
C1 C4 H4C 109.5
H4A C4 H4C 109.5
H4B C4 H4C 109.5
C3 C5 H5A 109.5
C3 C5 H5B 109.5
H5A C5 H5B 109.5
C3 C5 H5C 109.5
H5A C5 H5C 109.5
H5B C5 H5C 109.5
N1 C6 C7 121.7(5)
N1 C6 H6A 119.2
C7 C6 H6A 119.2
C8 C7 C6 120.9(5)
C8 C7 H7A 119.6
C6 C7 H7A 119.6
C7 C8 C9 117.6(5)
C7 C8 H8A 121.2
C9 C8 H8A 121.2
C17 C9 C8 119.2(5)
C17 C9 C10 114.1(5)
C8 C9 C10 126.6(5)
C11 C10 O4 107.8(4)
C11 C10 C9 125.9(5)
O4 C10 C9 126.3(5)
N3 C11 C10 109.3(5)
N3 C11 C12 130.3(5)
C10 C11 C12 120.4(5)
C13 C12 C16 117.6(5)
C13 C12 C11 126.7(5)
C16 C12 C11 115.7(5)
C14 C13 C12 119.3(5)
C14 C13 H13A 120.3
C12 C13 H13A 120.3
C13 C14 C15 120.1(5)
C13 C14 H14A 119.9
C15 C14 H14A 119.9
N2 C15 C14 121.7(5)
N2 C15 H15A 119.1
C14 C15 H15A 119.1
N2 C16 C12 121.6(5)
N2 C16 C17 116.4(5)
C12 C16 C17 121.9(5)
N1 C17 C9 121.5(5)
N1 C17 C16 116.5(5)
C9 C17 C16 122.0(5)
N3 C18 O4 115.1(5)
N3 C18 C19 128.2(5)
O4 C18 C19 116.7(5)
C20 C19 C23 119.6(5)
C20 C19 C18 121.7(5)
C23 C19 C18 118.6(5)
C21 C20 C19 119.4(5)
C21 C20 H20A 120.3
C19 C20 H20A 120.3
N4 C21 C20 119.4(5)
N4 C21 H21A 120.3
C20 C21 H21A 120.3
N4 C22 C23 120.8(5)
N4 C22 H22A 119.6
C23 C22 H22A 119.6
C22 C23 C19 117.8(5)
C22 C23 H23A 121.1
C19 C23 H23A 121.1
O3 C24 H24A 109.5
O3 C24 H24B 109.5
H24A C24 H24B 109.5
O3 C24 H24C 109.5
H24A C24 H24C 109.5
H24B C24 H24C 109.5

loop_
_geom_bond_atom_site_label_1
_geom_bond_atom_site_label_2
_geom_bond_distance
Cu1 O2 1.907(4)
Cu1 O1 1.909(4)
Cu1 N1 2.011(5)
Cu1 N2 2.015(4)
Cu1 O3 2.348(4)
Cl1 C2 1.756(6)
O1 C1 1.272(7)
O2 C3 1.275(7)
O3 C24 1.409(8)
O3 H3 0.8400
O4 C18 1.366(6)
O4 C10 1.377(6)
O5 N5 1.229(7)
O6 N5 1.241(6)
O7 N5 1.228(6)
O8 N6 1.238(6)
O9 N6 1.233(6)
O10 N6 1.269(6)
N1 C6 1.324(7)
N1 C17 1.360(6)
N2 C15 1.328(7)
N2 C16 1.349(7)
N3 C18 1.302(7)
N3 C11 1.375(6)
N4 C22 1.320(7)
N4 C21 1.333(7)
N4 H4 0.8800
C1 C2 1.380(9)
C1 C4 1.505(8)
C2 C3 1.411(9)
C3 C5 1.480(9)
C4 H4A 0.9800
C4 H4B 0.9800
C4 H4C 0.9800
C5 H5A 0.9800
C5 H5B 0.9800
C5 H5C 0.9800
C6 C7 1.390(8)
C6 H6A 0.9500
C7 C8 1.374(8)
C7 H7A 0.9500
C8 C9 1.397(7)
C8 H8A 0.9500
C9 C17 1.396(7)
C9 C10 1.408(7)
C10 C11 1.376(7)
C11 C12 1.425(7)
C12 C13 1.403(7)
C12 C16 1.411(7)
C13 C14 1.359(8)
C13 H13A 0.9500
C14 C15 1.390(8)
C14 H14A 0.9500
C15 H15A 0.9500
C16 C17 1.440(7)
C18 C19 1.463(7)
C19 C20 1.381(7)
C19 C23 1.401(7)
C20 C21 1.370(8)
C20 H20A 0.9500
C21 H21A 0.9500
C22 C23 1.371(8)
C22 H22A 0.9500
C23 H23A 0.9500
C24 H24A 0.9800
C24 H24B 0.9800
C24 H24C 0.9800

loop_
_geom_hbond_atom_site_label_D
_geom_hbond_atom_site_label_H
_geom_hbond_atom_site_label_A
_geom_hbond_distance_DH
_geom_hbond_distance_HA
_geom_hbond_distance_DA
_geom_hbond_angle_DHA
_geom_hbond_site_symmetry_A
C21 H21A O9 0.95 2.62 3.164(7) 117.0 2_656
C21 H21A O3 0.95 2.50 3.168(7) 127.7 2_666
C20 H20A O6 0.95 2.58 3.514(7) 166.3 2_666
C15 H15A O2W 0.95 2.45 3.194(13) 134.7 1_655
C15 H15A O2 0.95 2.57 3.046(7) 111.6 .
C7 H7A O7 0.95 2.40 3.205(7) 142.4 1_455
C6 H6A O5 0.95 2.64 3.470(8) 146.6 1_455
C6 H6A O1 0.95 2.53 3.018(7) 112.1 .
N4 H4 N6 0.88 2.46 3.282(7) 154.9 2_656
N4 H4 O10 0.88 1.78 2.651(6) 171.5 2_656
N4 H4 O9 0.88 2.47 3.079(6) 127.2 2_656
O3 H3 N5 0.84 2.59 3.408(6) 165.7 .
O3 H3 O6 0.84 2.09 2.791(7) 140.7 .
O3 H3 O5 0.84 2.41 3.204(7) 157.7 .
C21 H21A O9 0.95 2.62 3.164(7) 117.0 2_656
C21 H21A O3 0.95 2.50 3.168(7) 127.7 2_666
C20 H20A O6 0.95 2.58 3.514(7) 166.3 2_666
C15 H15A O2W 0.95 2.45 3.194(13) 134.7 1_655
C15 H15A O2 0.95 2.57 3.046(7) 111.6 .
C7 H7A O7 0.95 2.40 3.205(7) 142.4 1_455
C6 H6A O5 0.95 2.64 3.470(8) 146.6 1_455
C6 H6A O1 0.95 2.53 3.018(7) 112.1 .
N4 H4 N6 0.88 2.46 3.282(7) 154.9 2_656
N4 H4 O10 0.88 1.78 2.651(6) 171.5 2_656
N4 H4 O9 0.88 2.47 3.079(6) 127.2 2_656
O3 H3 N5 0.84 2.59 3.408(6) 165.7 .
O3 H3 O6 0.84 2.09 2.791(7) 140.7 .
O3 H3 O5 0.84 2.41 3.204(7) 157.7 .
C21 H21A O9 0.95 2.62 3.164(7) 117.0 2_656
C21 H21A O3 0.95 2.50 3.168(7) 127.7 2_666
C20 H20A O6 0.95 2.58 3.514(7) 166.3 2_666
C15 H15A O2W 0.95 2.45 3.194(13) 134.7 1_655
C15 H15A O2 0.95 2.57 3.046(7) 111.6 .
C7 H7A O7 0.95 2.40 3.205(7) 142.4 1_455
C6 H6A O5 0.95 2.64 3.470(8) 146.6 1_455
C6 H6A O1 0.95 2.53 3.018(7) 112.1 .
N4 H4 N6 0.88 2.46 3.282(7) 154.9 2_656
N4 H4 O10 0.88 1.78 2.651(6) 171.5 2_656
N4 H4 O9 0.88 2.47 3.079(6) 127.2 2_656
O3 H3 N5 0.84 2.59 3.408(6) 165.7 .
O3 H3 O6 0.84 2.09 2.791(7) 140.7 .
O3 H3 O5 0.84 2.41 3.204(7) 157.7 .
C21 H21A O9 0.95 2.62 3.164(7) 117.0 2_656
C21 H21A O3 0.95 2.50 3.168(7) 127.7 2_666
C20 H20A O6 0.95 2.58 3.514(7) 166.3 2_666
C15 H15A O2W 0.95 2.45 3.194(13) 134.7 1_655
C15 H15A O2 0.95 2.57 3.046(7) 111.6 .
C7 H7A O7 0.95 2.40 3.205(7) 142.4 1_455
C6 H6A O5 0.95 2.64 3.470(8) 146.6 1_455
C6 H6A O1 0.95 2.53 3.018(7) 112.1 .
N4 H4 N6 0.88 2.46 3.282(7) 154.9 2_656
N4 H4 O10 0.88 1.78 2.651(6) 171.5 2_656
N4 H4 O9 0.88 2.47 3.079(6) 127.2 2_656
O3 H3 N5 0.84 2.59 3.408(6) 165.7 .
O3 H3 O6 0.84 2.09 2.791(7) 140.7 .
O3 H3 O5 0.84 2.41 3.204(7) 157.7 .
O3 H3 O5 0.84 2.41 3.204(7) 157.7 .
O3 H3 O6 0.84 2.09 2.791(7) 140.7 .
O3 H3 N5 0.84 2.59 3.408(6) 165.7 .
N4 H4 O9 0.88 2.47 3.079(6) 127.2 2_656
N4 H4 O10 0.88 1.78 2.651(6) 171.5 2_656
N4 H4 N6 0.88 2.46 3.282(7) 154.9 2_656
C6 H6A O1 0.95 2.53 3.018(7) 112.1 .
C6 H6A O5 0.95 2.64 3.470(8) 146.6 1_455
C7 H7A O7 0.95 2.40 3.205(7) 142.4 1_455
C15 H15A O2 0.95 2.57 3.046(7) 111.6 .
C15 H15A O2W 0.95 2.45 3.194(13) 134.7 1_655
C20 H20A O6 0.95 2.58 3.514(7) 166.3 2_666
C21 H21A O3 0.95 2.50 3.168(7) 127.7 2_666
C21 H21A O9 0.95 2.62 3.164(7) 117.0 2_656
O3 H3 O5 0.84 2.41 3.204(7) 157.7 .
O3 H3 O6 0.84 2.09 2.791(7) 140.7 .
O3 H3 N5 0.84 2.59 3.408(6) 165.7 .
N4 H4 O9 0.88 2.47 3.079(6) 127.2 2_656
N4 H4 O10 0.88 1.78 2.651(6) 171.5 2_656
N4 H4 N6 0.88 2.46 3.282(7) 154.9 2_656
C6 H6A O1 0.95 2.53 3.018(7) 112.1 .
C6 H6A O5 0.95 2.64 3.470(8) 146.6 1_455
C7 H7A O7 0.95 2.40 3.205(7) 142.4 1_455
C15 H15A O2 0.95 2.57 3.046(7) 111.6 .
C15 H15A O2W 0.95 2.45 3.194(13) 134.7 1_655
C20 H20A O6 0.95 2.58 3.514(7) 166.3 2_666
C21 H21A O3 0.95 2.50 3.168(7) 127.7 2_666
C21 H21A O9 0.95 2.62 3.164(7) 117.0 2_656
O3 H3 O5 0.84 2.41 3.204(7) 157.7 .
O3 H3 O6 0.84 2.09 2.791(7) 140.7 .
O3 H3 N5 0.84 2.59 3.408(6) 165.7 .
N4 H4 O9 0.88 2.47 3.079(6) 127.2 2_656
N4 H4 O10 0.88 1.78 2.651(6) 171.5 2_656
N4 H4 N6 0.88 2.46 3.282(7) 154.9 2_656
C6 H6A O1 0.95 2.53 3.018(7) 112.1 .
C6 H6A O5 0.95 2.64 3.470(8) 146.6 1_455
C7 H7A O7 0.95 2.40 3.205(7) 142.4 1_455
C15 H15A O2 0.95 2.57 3.046(7) 111.6 .
C15 H15A O2W 0.95 2.45 3.194(13) 134.7 1_655
C20 H20A O6 0.95 2.58 3.514(7) 166.3 2_666
C21 H21A O3 0.95 2.50 3.168(7) 127.7 2_666
C21 H21A O9 0.95 2.62 3.164(7) 117.0 2_656

loop_
_geom_torsion_atom_site_label_1
_geom_torsion_atom_site_label_2
_geom_torsion_atom_site_label_3
_geom_torsion_atom_site_label_4
_geom_torsion
O2 Cu1 O1 C1 0.2(5)
N1 Cu1 O1 C1 -168.8(5)
N2 Cu1 O1 C1 -158.5(15)
O3 Cu1 O1 C1 95.8(5)
O1 Cu1 O2 C3 -2.4(5)
N1 Cu1 O2 C3 112.0(9)
N2 Cu1 O2 C3 175.3(5)
O3 Cu1 O2 C3 -93.4(5)
O2 Cu1 O3 C24 6.6(5)
O1 Cu1 O3 C24 -86.9(5)
N1 Cu1 O3 C24 -178.6(4)
N2 Cu1 O3 C24 99.2(4)
O2 Cu1 N1 C6 -113.6(8)
O1 Cu1 N1 C6 1.0(5)
N2 Cu1 N1 C6 -177.9(5)
O3 Cu1 N1 C6 91.7(5)
O2 Cu1 N1 C17 64.2(9)
O1 Cu1 N1 C17 178.8(4)
N2 Cu1 N1 C17 -0.1(4)
O3 Cu1 N1 C17 -90.4(4)
O2 Cu1 N2 C15 10.5(5)
O1 Cu1 N2 C15 169.3(15)
N1 Cu1 N2 C15 179.7(5)
O3 Cu1 N2 C15 -85.0(5)
O2 Cu1 N2 C16 -169.3(4)
O1 Cu1 N2 C16 -10.5(19)
N1 Cu1 N2 C16 -0.2(4)
O3 Cu1 N2 C16 95.1(4)
Cu1 O1 C1 C2 0.0(9)
Cu1 O1 C1 C4 179.4(4)
O1 C1 C2 C3 1.7(11)
C4 C1 C2 C3 -177.7(6)
O1 C1 C2 Cl1 177.9(5)
C4 C1 C2 Cl1 -1.5(8)
Cu1 O2 C3 C2 4.3(9)
Cu1 O2 C3 C5 -176.3(4)
C1 C2 C3 O2 -3.9(11)
Cl1 C2 C3 O2 179.8(5)
C1 C2 C3 C5 176.7(7)
Cl1 C2 C3 C5 0.4(9)
C17 N1 C6 C7 0.5(8)
Cu1 N1 C6 C7 178.2(4)
N1 C6 C7 C8 0.8(8)
C6 C7 C8 C9 -1.0(8)
C7 C8 C9 C17 0.1(8)
C7 C8 C9 C10 -177.5(5)
C18 O4 C10 C11 0.0(6)
C18 O4 C10 C9 178.0(5)
C17 C9 C10 C11 -0.3(8)
C8 C9 C10 C11 177.3(6)
C17 C9 C10 O4 -178.1(5)
C8 C9 C10 O4 -0.4(9)
C18 N3 C11 C10 0.3(6)
C18 N3 C11 C12 -179.3(6)
O4 C10 C11 N3 -0.1(6)
C9 C10 C11 N3 -178.2(5)
O4 C10 C11 C12 179.5(5)
C9 C10 C11 C12 1.4(9)
N3 C11 C12 C13 -1.3(10)
C10 C11 C12 C13 179.2(6)
N3 C11 C12 C16 178.3(5)
C10 C11 C12 C16 -1.2(8)
C16 C12 C13 C14 -1.1(8)
C11 C12 C13 C14 178.4(5)
C12 C13 C14 C15 0.5(9)
C16 N2 C15 C14 0.3(8)
Cu1 N2 C15 C14 -179.6(4)
C13 C14 C15 N2 -0.1(9)
C15 N2 C16 C12 -1.0(8)
Cu1 N2 C16 C12 178.9(4)
C15 N2 C16 C17 -179.4(5)
Cu1 N2 C16 C17 0.4(6)
C13 C12 C16 N2 1.4(8)
C11 C12 C16 N2 -178.2(5)
C13 C12 C16 C17 179.8(5)
C11 C12 C16 C17 0.2(7)
C6 N1 C17 C9 -1.5(8)
Cu1 N1 C17 C9 -179.6(4)
C6 N1 C17 C16 178.4(5)
Cu1 N1 C17 C16 0.3(6)
C8 C9 C17 N1 1.2(8)
C10 C9 C17 N1 179.1(5)
C8 C9 C17 C16 -178.6(5)
C10 C9 C17 C16 -0.8(7)
N2 C16 C17 N1 -0.5(7)
C12 C16 C17 N1 -179.0(5)
N2 C16 C17 C9 179.4(5)
C12 C16 C17 C9 0.9(8)
C11 N3 C18 O4 -0.3(6)
C11 N3 C18 C19 -177.7(5)
C10 O4 C18 N3 0.2(6)
C10 O4 C18 C19 178.0(4)
N3 C18 C19 C20 167.0(6)
O4 C18 C19 C20 -10.4(8)
N3 C18 C19 C23 -11.8(9)
O4 C18 C19 C23 170.8(5)
C23 C19 C20 C21 2.5(8)
C18 C19 C20 C21 -176.3(5)
C22 N4 C21 C20 -2.3(9)
C19 C20 C21 N4 0.1(8)
C21 N4 C22 C23 2.0(9)
N4 C22 C23 C19 0.7(8)
C20 C19 C23 C22 -2.8(8)
C18 C19 C23 C22 176.0(5)
